data_2106654
loop_
_publ_author_name
'Anderson, M.R.'
'Brown, I.D.'

_publ_section_title
;
 A neutron diffraction refinement of lithium hydrazinium fluoroberyllate
;
_journal_name_full 'Acta Crystallographica B (24,1968-38,1982)'
_journal_page_first 1500
_journal_page_last 1501
_journal_volume 31
_journal_year 1975
_chemical_formula_sum 'Be F4 H5 Li N2'
_chemical_name_systematic 'Li N2 H5 Be F4'
_space_group_IT_number 33
_symmetry_space_group_name_Hall 'P 2c -2n'
_symmetry_space_group_name_H-M 'P n a 21'
_cell_angle_alpha 90
_cell_angle_beta 90
_cell_angle_gamma 90
_cell_formula_units_Z 4
_cell_length_a 9.811
_cell_length_b 8.8
_cell_length_c 5.139
_cell_volume 443.685
_citation_journal_id_ASTM ACBCAR
_cod_data_source_file Anderson_ACBCAR_1975_6.cif
_cod_data_source_block H5Be1F4Li1N2
_cod_original_cell_volume 443.6848
_cod_original_formula_sum 'H5 Be1 F4 Li1 N2'
_cod_database_code 2106654

loop_
_symmetry_equiv_pos_as_xyz
x,y,z
-x,-y,z+1/2
-x+1/2,y+1/2,z+1/2
x+1/2,-y+1/2,z

loop_
_atom_site_label
_atom_site_type_symbol
_atom_site_fract_x
_atom_site_fract_y
_atom_site_fract_z
_atom_site_occupancy
_atom_site_U_iso_or_equiv
F4 F-1 0.2985 0.4877 0.598 1 0.0
F3 F-1 0.2263 0.2704 0.1447 1 0.0
H2 H+1 0.019 0.451 0.572 1 0.0
F2 F-1 0.0001 0.1416 0.2305 1 0.0
H3 H+1 0.347 0.195 0.71 1 0.0
F1 F-1 0.1963 0.1058 0.5505 1 0.0
Li1 Li+1 0.3213 0.4353 0.2766 1 0.0
Be1 Be+2 0.1585 0.126 0.2468 1 0.0
H1 H+1 0.116 0.384 0.791 1 0.0
N1 N-2 0.0228 0.4107 0.7455 1 0.0
H4 H+1 0.445 0.275 0.926 1 0.0
N2 N-2 0.4418 0.2219 0.7397 1 0.0
H5 H+1 0.472 0.292 0.613 1 0.0
